data_4026660
loop_
_publ_author_name
'Francisco Alonso'
'Yanina Moglie'
'Gabriel Radivoy'
'Miguel Yus'

_publ_section_title
;
 Multicomponent Click Synthesis of 1,2,3-Triazoles from Epoxides in Water
 Catalyzed by Copper Nanoparticles on Activated Carbon
;
_journal_name_full 'Journal of Organic Chemistry'
_journal_page_first 8394
_journal_page_last 8405
_journal_paper_doi 10.1021/jo2016339
_journal_volume 76
_journal_year 2011
_chemical_formula_moiety 'C16 H23 N3 O'
_chemical_formula_sum 'C16 H23 N3 O'
_chemical_formula_weight 273.37
_chemical_name_systematic
; 

 ? 

;
_space_group_IT_number 29
_symmetry_cell_setting orthorhombic
_symmetry_space_group_name_Hall 'P 2c -2ac'
_symmetry_space_group_name_H-M 'P c a 21'
_atom_sites_solution_hydrogens mixed
_atom_sites_solution_primary direct
_atom_sites_solution_secondary difmap
_audit_creation_method SHELXL-97
_cell_angle_alpha 90.00
_cell_angle_beta 90.00
_cell_angle_gamma 90.00
_cell_formula_units_Z 4
_cell_length_a 10.030(6)
_cell_length_b 19.181(12)
_cell_length_c 8.340(5)
_cell_measurement_reflns_used 1696
_cell_measurement_temperature 295(1)
_cell_measurement_theta_max 19.18
_cell_measurement_theta_min 2.29
_cell_volume 1604.5(17)
_computing_cell_refinement 'Bruker SMART V5.625'
_computing_data_collection 'Bruker SMART V5.625'
_computing_data_reduction 'Bruker SAINT V6.28A'
_computing_molecular_graphics 'SHELXTL  Rel. 6.12/V (Siemens, 1996)'
_computing_publication_material 'SHELX-97 (Sheldrick, 1997)'
_computing_structure_refinement 'SHELXL-97 (Sheldrick, 1997)'
_computing_structure_solution
;SIR92 (Altomare, Cascarano, Giacovazzo & Guagliardi, 1993)

;
_diffrn_ambient_temperature 295(1)
_diffrn_measured_fraction_theta_full 0.993
_diffrn_measured_fraction_theta_max 0.993
_diffrn_measurement_device_type 'CCD area detector'
_diffrn_measurement_method 'phi and omega scans'
_diffrn_radiation_monochromator graphite
_diffrn_radiation_source 'fine-focus sealed tube'
_diffrn_radiation_type MoK\a
_diffrn_radiation_wavelength 0.71073
_diffrn_reflns_av_R_equivalents 0.0781
_diffrn_reflns_av_sigmaI/netI 0.0577
_diffrn_reflns_limit_h_max 11
_diffrn_reflns_limit_h_min -11
_diffrn_reflns_limit_k_max 22
_diffrn_reflns_limit_k_min -22
_diffrn_reflns_limit_l_max 9
_diffrn_reflns_limit_l_min -9
_diffrn_reflns_number 12646
_diffrn_reflns_theta_full 25.07
_diffrn_reflns_theta_max 25.07
_diffrn_reflns_theta_min 2.12
_exptl_absorpt_coefficient_mu 0.072
_exptl_absorpt_correction_T_max 0.9964
_exptl_absorpt_correction_T_min 0.6065
_exptl_absorpt_correction_type multi-scan
_exptl_absorpt_process_details 'Bruker/Siemens SADABS V2.03'
_exptl_crystal_colour colorless
_exptl_crystal_density_diffrn 1.132
_exptl_crystal_description plate
_exptl_crystal_F_000 592
_exptl_crystal_size_max 0.51
_exptl_crystal_size_mid 0.49
_exptl_crystal_size_min 0.05
_refine_diff_density_max 0.166
_refine_diff_density_min -0.160
_refine_diff_density_rms 0.035
_refine_ls_extinction_method none
_refine_ls_goodness_of_fit_ref 1.029
_refine_ls_hydrogen_treatment mixed
_refine_ls_matrix_type full
_refine_ls_number_parameters 185
_refine_ls_number_reflns 1521
_refine_ls_number_restraints 1
_refine_ls_restrained_S_all 1.029
_refine_ls_R_factor_all 0.0876
_refine_ls_R_factor_gt 0.0500
_refine_ls_shift/su_max 0.032
_refine_ls_shift/su_mean 0.003
_refine_ls_structure_factor_coef Fsqd
_refine_ls_weighting_details 'calc w=1/[\s^2^(Fo^2^)+(0.0869P)^2^+0.1712P] where P=(Fo^2^+2Fc^2^)/3'
_refine_ls_weighting_scheme calc
_refine_ls_wR_factor_gt 0.1299
_refine_ls_wR_factor_ref 0.1574
_reflns_number_gt 997
_reflns_number_total 1521
_reflns_threshold_expression I>2\s(I)
_cod_data_source_file jo2016339_si_002.cif
_cod_data_source_block pca21
_cod_original_cell_volume 1604.4(17)
_cod_database_code 4026660

loop_
_symmetry_equiv_pos_as_xyz
'x, y, z'
'-x, -y, z+1/2'
'x+1/2, -y, z'
'-x+1/2, y, z+1/2'

loop_
_atom_site_label
_atom_site_type_symbol
_atom_site_fract_x
_atom_site_fract_y
_atom_site_fract_z
_atom_site_U_iso_or_equiv
_atom_site_adp_type
_atom_site_occupancy
_atom_site_symmetry_multiplicity
_atom_site_calc_flag
_atom_site_refinement_flags
N1 N 0.7007(3) 0.5787(2) 0.1412(5) 0.0702(11) Uani 1 1 d .
N2 N 0.7056(3) 0.5135(2) 0.0959(5) 0.0711(12) Uani 1 1 d .
N3 N 0.8304(3) 0.5012(2) 0.0429(5) 0.0593(9) Uani 1 1 d .
C1 C 0.8663(5) 0.4327(2) -0.0182(6) 0.0669(13) Uani 1 1 d .
H1A H 0.9569 0.4343 -0.0587 0.080 Uiso 1 1 calc R
H1B H 0.8080 0.4211 -0.1071 0.080 Uiso 1 1 calc R
C2 C 0.8564(4) 0.3762(2) 0.1072(6) 0.0577(10) Uani 1 1 d .
H2 H 0.7626 0.3733 0.1394 0.069 Uiso 1 1 calc R
O1 O 0.9310(3) 0.39355(16) 0.2470(4) 0.0622(8) Uani 1 1 d .
H1O H 1.004(5) 0.399(2) 0.219(7) 0.075 Uiso 1 1 d .
C3 C 0.8938(5) 0.3059(3) 0.0385(6) 0.0705(13) Uani 1 1 d .
H3A H 0.9870 0.3068 0.0076 0.085 Uiso 1 1 calc R
H3B H 0.8415 0.2977 -0.0575 0.085 Uiso 1 1 calc R
C4 C 0.8717(5) 0.2460(3) 0.1540(7) 0.0788(15) Uani 1 1 d .
H4A H 0.7789 0.2462 0.1865 0.095 Uiso 1 1 calc R
H4B H 0.9251 0.2543 0.2491 0.095 Uiso 1 1 calc R
C5 C 0.9055(6) 0.1741(3) 0.0892(9) 0.098(2) Uani 1 1 d .
H5A H 0.8551 0.1665 -0.0085 0.118 Uiso 1 1 calc R
H5B H 0.9994 0.1731 0.0613 0.118 Uiso 1 1 calc R
C6 C 0.8775(8) 0.1151(3) 0.2026(12) 0.131(3) Uani 1 1 d .
H6A H 0.7853 0.1179 0.2374 0.157 Uiso 1 1 calc R
H6B H 0.9336 0.1202 0.2965 0.157 Uiso 1 1 calc R
C7 C 0.9029(12) 0.0411(5) 0.125(2) 0.186(5) Uani 1 1 d .
H7A H 0.8625 0.0051 0.1907 0.224 Uiso 1 1 calc R
H7B H 0.8629 0.0392 0.0192 0.224 Uiso 1 1 calc R
C8 C 1.0419(18) 0.0297(7) 0.113(3) 0.294(12) Uani 1 1 d .
H8A H 1.0845 0.0710 0.0736 0.441 Uiso 1 1 calc R
H8B H 1.0587 -0.0084 0.0414 0.441 Uiso 1 1 calc R
H8C H 1.0769 0.0186 0.2175 0.441 Uiso 1 1 calc R
C9 C 0.9043(4) 0.5588(3) 0.0585(6) 0.0630(12) Uani 1 1 d .
H9 H 0.9938 0.5639 0.0315 0.076 Uiso 1 1 calc R
C10 C 0.8224(4) 0.6090(2) 0.1219(5) 0.0568(11) Uani 1 1 d .
C11 C 0.8486(4) 0.6822(2) 0.1568(5) 0.0616(12) Uani 1 1 d .
C12 C 0.7595(5) 0.7208(3) 0.2499(7) 0.0781(14) Uani 1 1 d .
H12 H 0.6848 0.6990 0.2929 0.094 Uiso 1 1 calc R
C13 C 0.7799(6) 0.7912(3) 0.2795(9) 0.0982(19) Uani 1 1 d .
H13 H 0.7196 0.8165 0.3410 0.118 Uiso 1 1 calc R
C14 C 0.8917(7) 0.8229(3) 0.2159(8) 0.0966(18) Uani 1 1 d .
H14 H 0.9060 0.8700 0.2348 0.116 Uiso 1 1 calc R
C15 C 0.9824(6) 0.7861(3) 0.1249(8) 0.0887(16) Uani 1 1 d .
H15 H 1.0571 0.8081 0.0825 0.106 Uiso 1 1 calc R
C16 C 0.9608(4) 0.7163(3) 0.0980(7) 0.0736(13) Uani 1 1 d .
H16 H 1.0230 0.6912 0.0387 0.088 Uiso 1 1 calc R

loop_
_atom_site_aniso_label
_atom_site_aniso_U_11
_atom_site_aniso_U_22
_atom_site_aniso_U_33
_atom_site_aniso_U_23
_atom_site_aniso_U_13
_atom_site_aniso_U_12
N1 0.0347(17) 0.092(3) 0.084(3) 0.002(2) 0.0062(19) 0.0033(16)
N2 0.0377(18) 0.082(3) 0.093(3) -0.003(3) 0.0072(18) 0.0020(16)
N3 0.0421(17) 0.079(2) 0.0571(19) 0.001(2) -0.0001(16) 0.0009(18)
C1 0.059(3) 0.087(4) 0.054(3) -0.009(3) -0.001(2) 0.003(2)
C2 0.0438(19) 0.079(3) 0.050(2) -0.008(2) -0.004(2) -0.0062(18)
O1 0.0490(15) 0.089(2) 0.0483(17) -0.0036(16) -0.0017(15) -0.0084(15)
C3 0.065(3) 0.083(3) 0.064(3) -0.013(3) 0.000(2) 0.003(2)
C4 0.072(3) 0.088(3) 0.077(4) -0.007(3) 0.007(3) -0.007(3)
C5 0.105(4) 0.081(4) 0.109(5) -0.018(4) 0.014(4) -0.002(3)
C6 0.164(7) 0.084(4) 0.144(7) -0.002(5) 0.031(6) 0.000(4)
C7 0.203(11) 0.121(7) 0.236(14) 0.010(8) 0.058(11) 0.039(7)
C8 0.35(2) 0.157(10) 0.37(3) -0.001(14) 0.08(3) 0.048(12)
C9 0.0396(19) 0.090(3) 0.059(3) 0.007(2) 0.005(2) -0.001(2)
C10 0.0355(19) 0.085(3) 0.050(2) 0.005(2) 0.0001(19) 0.0060(18)
C11 0.0402(19) 0.088(3) 0.056(3) 0.007(2) -0.001(2) 0.004(2)
C12 0.073(3) 0.084(3) 0.078(4) -0.005(3) 0.002(3) -0.004(3)
C13 0.092(4) 0.103(4) 0.099(5) -0.013(4) 0.006(4) 0.005(3)
C14 0.113(5) 0.090(4) 0.087(4) -0.007(3) -0.020(4) -0.008(4)
C15 0.083(4) 0.093(4) 0.090(4) 0.010(4) -0.006(3) -0.016(3)
C16 0.055(3) 0.094(4) 0.072(3) 0.007(3) 0.000(2) -0.003(2)

loop_
_atom_type_symbol
_atom_type_description
_atom_type_scat_dispersion_real
_atom_type_scat_dispersion_imag
_atom_type_scat_source
C C 0.0033 0.0000 'International Tables Vol C Tables 4.2.6.8 and 6.1.1.4'
H H 0.0000 0.0000 'International Tables Vol C Tables 4.2.6.8 and 6.1.1.4'
N N 0.0061 0.0000 'International Tables Vol C Tables 4.2.6.8 and 6.1.1.4'
O O 0.0106 0.0000 'International Tables Vol C Tables 4.2.6.8 and 6.1.1.4'

loop_
_geom_angle_atom_site_label_1
_geom_angle_atom_site_label_2
_geom_angle_atom_site_label_3
_geom_angle
N2 N1 C10 109.9(3)
N1 N2 N3 107.2(3)
C9 N3 N2 109.8(4)
C9 N3 C1 130.0(4)
N2 N3 C1 120.1(4)
N3 C1 C2 113.0(4)
N3 C1 H1A 109.0
C2 C1 H1A 109.0
N3 C1 H1B 109.0
C2 C1 H1B 109.0
H1A C1 H1B 107.8
O1 C2 C1 111.3(3)
O1 C2 C3 112.8(4)
C1 C2 C3 111.2(4)
O1 C2 H2 107.0
C1 C2 H2 107.0
C3 C2 H2 107.0
C2 O1 H1O 106(5)
C2 C3 C4 113.5(4)
C2 C3 H3A 108.9
C4 C3 H3A 108.9
C2 C3 H3B 108.9
C4 C3 H3B 108.9
H3A C3 H3B 107.7
C3 C4 C5 115.4(5)
C3 C4 H4A 108.4
C5 C4 H4A 108.4
C3 C4 H4B 108.4
C5 C4 H4B 108.4
H4A C4 H4B 107.5
C6 C5 C4 114.7(6)
C6 C5 H5A 108.6
C4 C5 H5A 108.6
C6 C5 H5B 108.6
C4 C5 H5B 108.6
H5A C5 H5B 107.6
C5 C6 C7 112.8(9)
C5 C6 H6A 109.0
C7 C6 H6A 109.0
C5 C6 H6B 109.0
C7 C6 H6B 109.0
H6A C6 H6B 107.8
C8 C7 C6 109.0(11)
C8 C7 H7A 109.9
C6 C7 H7A 109.9
C8 C7 H7B 109.9
C6 C7 H7B 109.9
H7A C7 H7B 108.3
C7 C8 H8A 109.5
C7 C8 H8B 109.5
H8A C8 H8B 109.5
C7 C8 H8C 109.5
H8A C8 H8C 109.5
H8B C8 H8C 109.5
N3 C9 C10 106.5(4)
N3 C9 H9 126.7
C10 C9 H9 126.7
N1 C10 C9 106.5(4)
N1 C10 C11 123.3(4)
C9 C10 C11 130.1(4)
C16 C11 C12 117.6(5)
C16 C11 C10 121.9(4)
C12 C11 C10 120.5(4)
C13 C12 C11 121.4(5)
C13 C12 H12 119.3
C11 C12 H12 119.3
C14 C13 C12 118.7(6)
C14 C13 H13 120.7
C12 C13 H13 120.7
C15 C14 C13 121.5(6)
C15 C14 H14 119.3
C13 C14 H14 119.3
C16 C15 C14 119.0(6)
C16 C15 H15 120.5
C14 C15 H15 120.5
C15 C16 C11 121.9(5)
C15 C16 H16 119.1
C11 C16 H16 119.1

loop_
_geom_bond_atom_site_label_1
_geom_bond_atom_site_label_2
_geom_bond_distance
N1 N2 1.307(5)
N1 C10 1.361(5)
N2 N3 1.348(5)
N3 C9 1.336(6)
N3 C1 1.455(6)
C1 C2 1.510(7)
C1 H1A 0.9700
C1 H1B 0.9700
C2 O1 1.426(5)
C2 C3 1.512(6)
C2 H2 0.9800
O1 H1O 0.77(5)
C3 C4 1.514(7)
C3 H3A 0.9700
C3 H3B 0.9700
C4 C5 1.521(7)
C4 H4A 0.9700
C4 H4B 0.9700
C5 C6 1.500(10)
C5 H5A 0.9700
C5 H5B 0.9700
C6 C7 1.582(12)
C6 H6A 0.9700
C6 H6B 0.9700
C7 C8 1.414(16)
C7 H7A 0.9700
C7 H7B 0.9700
C8 H8A 0.9600
C8 H8B 0.9600
C8 H8C 0.9600
C9 C10 1.371(6)
C9 H9 0.9300
C10 C11 1.459(6)
C11 C16 1.392(6)
C11 C12 1.396(7)
C12 C13 1.387(7)
C12 H12 0.9300
C13 C14 1.381(9)
C13 H13 0.9300
C14 C15 1.379(9)
C14 H14 0.9300
C15 C16 1.374(7)
C15 H15 0.9300
C16 H16 0.9300
